data_5000036
loop_
_publ_author_name
'Effenberger, H.'
'Mereiter, K.'
'Zemann, J.'

_publ_section_title
;
 Crystal structure refinements of magnesite, calcite, rhodochrosite, siderite,
 smithonite, and dolomite, with discussion of some aspects of the
 stereochemistry of calcite type carbonates
;
_journal_coden_ASTM ZEKRDZ
_journal_name_full
;
 Zeitschrift f\"ur Kristallographie, Kristallgeometrie, Kristallphysik,
 Kristallchemie
;
_journal_page_first 233
_journal_page_last 243
_journal_paper_doi 10.1524/zkri.1981.156.3-4.233
_journal_volume 156
_journal_year 1981
_chemical_formula_sum 'C Fe O3'
_chemical_name_mineral Siderite
_chemical_name_systematic 'Iron carbonate'
_space_group_IT_number 167
_symmetry_cell_setting trigonal
_symmetry_space_group_name_Hall '-R 3 2"c'
_symmetry_space_group_name_H-M 'R -3 c :H'
_cell_angle_alpha 90
_cell_angle_beta 90
_cell_angle_gamma 120
_cell_formula_units_Z 6
_cell_length_a 4.6916(4)
_cell_length_b 4.6916(4)
_cell_length_c 15.3796(16)
_cell_volume 293.2
_exptl_crystal_density_meas 3.9
_cod_depositor_comments
;
 Updating bibliography and adding the summary chemical formula.

 Antanas Vaitkus,
 2018-07-06
;
_cod_original_sg_symbol_H-M 'R -3 c H'
_cod_database_code 5000036

loop_
_symmetry_equiv_pos_as_xyz
x,y,z
-y,x-y,z
y-x,-x,z
-y,-x,1/2+z
x,x-y,1/2+z
y-x,y,1/2+z
-x,-y,-z
y,y-x,-z
x-y,x,-z
y,x,1/2-z
-x,y-x,1/2-z
x-y,-y,1/2-z
1/3+x,2/3+y,2/3+z
2/3+x,1/3+y,1/3+z
1/3-y,2/3+x-y,2/3+z
2/3-y,1/3+x-y,1/3+z
1/3-x+y,2/3-x,2/3+z
2/3-x+y,1/3-x,1/3+z
1/3-y,2/3-x,1/6+z
2/3-y,1/3-x,5/6+z
1/3+x,2/3+x-y,1/6+z
2/3+x,1/3+x-y,5/6+z
1/3-x+y,2/3+y,1/6+z
2/3-x+y,1/3+y,5/6+z
1/3-x,2/3-y,2/3-z
2/3-x,1/3-y,1/3-z
1/3+y,2/3-x+y,2/3-z
2/3+y,1/3-x+y,1/3-z
1/3+x-y,2/3+x,2/3-z
2/3+x-y,1/3+x,1/3-z
1/3+y,2/3+x,1/6-z
2/3+y,1/3+x,5/6-z
1/3-x,2/3-x+y,1/6-z
2/3-x,1/3-x+y,5/6-z
1/3+x-y,2/3-y,1/6-z
2/3+x-y,1/3-y,5/6-z

loop_
_atom_site_label
_atom_site_type_symbol
_atom_site_symmetry_multiplicity
_atom_site_Wyckoff_symbol
_atom_site_fract_x
_atom_site_fract_y
_atom_site_fract_z
_atom_site_occupancy
_atom_site_attached_hydrogens
_atom_site_calc_flag
Fe1 Fe2+ 6 b 0. 0. 0. 1. 0 d
C1 C4+ 6 a 0. 0. 0.25 1. 0 d
O1 O2- 18 e 0.27427(10) 0. 0.25 1. 0 d

loop_
_atom_type_symbol
_atom_type_oxidation_number
Fe2+ 2.000
C4+ 4.000
O2- -2.000
